data_4307945
loop_
_publ_author_name
'F. Albert Cotton'
'Zhong Li'
'Carlos A. Murillo'
'Xiaoping Wang'
'Rongmin Yu'
'Qinliang Zhao'

_publ_section_title
;
Crystal-to-Crystal Oxidative Deprotonation of a Di(\m-hydroxo) to a
Di(\m-oxo) Dimer of Dimolybdenum Units
;
_journal_name_full 'Inorganic Chemistry'
_journal_page_first 3245
_journal_page_last 3250
_journal_paper_doi 10.1021/ic062443v
_journal_volume 46
_journal_year 2007
_chemical_formula_moiety 'C90 H90 Mo4 N12 O14, 1.5(CH2Cl2)'
_chemical_formula_sum 'C91.5 H93 Cl3 Mo4 N12 O14'
_chemical_formula_weight 2074.89
_chemical_name_common '[Mo2(DAniF)3]2(OH)2,1.5CH2Cl2'
_chemical_name_systematic
; 
 ? 
;
_space_group_IT_number 2
_symmetry_cell_setting triclinic
_symmetry_space_group_name_Hall '-P 1'
_symmetry_space_group_name_H-M 'P -1'
_atom_sites_solution_hydrogens geom
_atom_sites_solution_primary direct
_atom_sites_solution_secondary difmap
_audit_creation_method SHELXL-97
_cell_angle_alpha 92.055(2)
_cell_angle_beta 88.116(2)
_cell_angle_gamma 93.027(2)
_cell_formula_units_Z 2
_cell_length_a 14.8348(17)
_cell_length_b 17.3985(19)
_cell_length_c 17.809(2)
_cell_measurement_reflns_used 16810
_cell_measurement_temperature 213(2)
_cell_measurement_theta_max 25.530
_cell_measurement_theta_min 2.177
_cell_volume 4585.0(9)
_computing_cell_refinement SAINT
_computing_data_collection SMART
_computing_data_reduction SAINT
_computing_molecular_graphics XP
_computing_publication_material CIFTAB
_computing_structure_refinement 'SHELXL-97 (Sheldrick, 1997)'
_computing_structure_solution 'SHELXS-97 (Sheldrick, 1990)'
_diffrn_ambient_temperature 213(2)
_diffrn_measured_fraction_theta_full 0.981
_diffrn_measured_fraction_theta_max 0.981
_diffrn_measurement_device_type 'BRUKER SMART 1000'
_diffrn_measurement_method \w-scans
_diffrn_radiation_monochromator graphite
_diffrn_radiation_source 'fine-focus sealed tube'
_diffrn_radiation_type MoK\a
_diffrn_radiation_wavelength 0.71073
_diffrn_reflns_av_R_equivalents 0.0218
_diffrn_reflns_av_sigmaI/netI 0.0377
_diffrn_reflns_limit_h_max 17
_diffrn_reflns_limit_h_min -16
_diffrn_reflns_limit_k_max 21
_diffrn_reflns_limit_k_min -21
_diffrn_reflns_limit_l_max 21
_diffrn_reflns_limit_l_min -21
_diffrn_reflns_number 28833
_diffrn_reflns_theta_full 25.55
_diffrn_reflns_theta_max 25.55
_diffrn_reflns_theta_min 1.61
_diffrn_standards_number 0
_exptl_absorpt_coefficient_mu 0.691
_exptl_absorpt_correction_T_max 0.9341
_exptl_absorpt_correction_T_min 0.8629
_exptl_absorpt_correction_type multi-scan
_exptl_absorpt_process_details SADABS
_exptl_crystal_colour orange
_exptl_crystal_density_diffrn 1.503
_exptl_crystal_density_method 'not measured'
_exptl_crystal_description block
_exptl_crystal_F_000 2114
_exptl_crystal_size_max 0.22
_exptl_crystal_size_mid 0.14
_exptl_crystal_size_min 0.10
_refine_diff_density_max 1.395
_refine_diff_density_min -0.744
_refine_diff_density_rms 0.107
_refine_ls_extinction_method none
_refine_ls_goodness_of_fit_ref 1.056
_refine_ls_hydrogen_treatment noref
_refine_ls_matrix_type full
_refine_ls_number_parameters 1140
_refine_ls_number_reflns 16810
_refine_ls_number_restraints 15
_refine_ls_restrained_S_all 1.059
_refine_ls_R_factor_all 0.0707
_refine_ls_R_factor_gt 0.0489
_refine_ls_shift/su_max 0.002
_refine_ls_shift/su_mean 0.000
_refine_ls_structure_factor_coef Fsqd
_refine_ls_weighting_details 'calc w=1/[\s^2^(Fo^2^)+(0.0799P)^2^+9.6785P] where P=(Fo^2^+2Fc^2^)/3'
_refine_ls_weighting_scheme calc
_refine_ls_wR_factor_gt 0.1350
_refine_ls_wR_factor_ref 0.1588
_reflns_number_gt 12573
_reflns_number_total 16810
_reflns_threshold_expression >2sigma(I)
_cod_data_source_file ic062443vsi20070207_040322_01.cif
_cod_data_source_block xl1-1.5CH2Cl2-1
_cod_original_cell_volume 4585.1(9)
_cod_original_formula_sum 'C91.50 H93 Cl3 Mo4 N12 O14'
_cod_database_code 4307945

loop_
_symmetry_equiv_pos_as_xyz
'x, y, z'
'-x, -y, -z'

loop_
_atom_site_label
_atom_site_type_symbol
_atom_site_fract_x
_atom_site_fract_y
_atom_site_fract_z
_atom_site_U_iso_or_equiv
_atom_site_adp_type
_atom_site_occupancy
_atom_site_symmetry_multiplicity
_atom_site_calc_flag
_atom_site_refinement_flags
_atom_site_disorder_assembly
_atom_site_disorder_group
Mo1 Mo 0.62130(3) 0.97269(2) -0.07432(2) 0.03187(11) Uani 1 1 d . . .
Mo2 Mo 0.49675(3) 0.96602(2) -0.12816(2) 0.03113(11) Uani 1 1 d . . .
Mo3 Mo 0.51191(3) 0.51506(2) 0.37241(2) 0.03410(11) Uani 1 1 d . . .
Mo4 Mo 0.63276(3) 0.50762(2) 0.42990(2) 0.03478(12) Uani 1 1 d . . .
N1 N 0.6388(3) 1.0951(2) -0.0933(2) 0.0412(10) Uani 1 1 d . . .
N2 N 0.5025(3) 1.0865(2) -0.1524(2) 0.0386(9) Uani 1 1 d . . .
N3 N 0.6947(3) 0.9516(2) -0.1772(2) 0.0395(9) Uani 1 1 d . . .
N4 N 0.5597(3) 0.9468(2) -0.2354(2) 0.0379(9) Uani 1 1 d . . .
N5 N 0.6059(3) 0.8529(2) -0.0449(2) 0.0387(9) Uani 1 1 d . . .
N6 N 0.4714(3) 0.8456(2) -0.1064(2) 0.0383(9) Uani 1 1 d . . .
N7 N 0.5111(3) 0.6377(2) 0.3942(3) 0.0467(11) Uani 1 1 d . . .
N8 N 0.6439(3) 0.6292(2) 0.4575(3) 0.0470(11) Uani 1 1 d . . .
N9 N 0.5830(3) 0.5306(3) 0.2672(2) 0.0448(10) Uani 1 1 d . . .
N10 N 0.7136(3) 0.5246(2) 0.3307(2) 0.0424(10) Uani 1 1 d . . .
N11 N 0.4949(3) 0.3925(2) 0.3541(3) 0.0425(10) Uani 1 1 d . . .
N12 N 0.6286(3) 0.3848(2) 0.4149(3) 0.0435(10) Uani 1 1 d . . .
O22 O 0.2542(4) 1.2152(3) -0.3331(4) 0.1034(19) Uani 1 1 d . . .
O3 O 1.0703(3) 1.0026(3) -0.1801(3) 0.0924(17) Uani 1 1 d . . .
O4 O 0.3500(3) 1.0047(3) -0.4798(2) 0.0646(11) Uani 1 1 d . . .
O5 O 0.8632(5) 0.7037(5) 0.1104(4) 0.131(3) Uani 1 1 d . . .
O6 O 0.1806(3) 0.6634(3) -0.2212(3) 0.0874(16) Uani 1 1 d . . .
O7 O 0.2289(3) 0.8112(2) 0.3045(3) 0.0717(13) Uani 1 1 d . . .
O8 O 0.9234(3) 0.7541(3) 0.6354(3) 0.0834(15) Uani 1 1 d . . .
O9 O 0.4064(4) 0.5973(3) 0.0062(3) 0.0840(15) Uani 1 1 d . . .
O10 O 1.0871(3) 0.5847(3) 0.3323(3) 0.0830(15) Uani 1 1 d . . .
O11 O 0.2160(3) 0.2543(3) 0.1837(3) 0.0715(13) Uani 1 1 d . . .
O12 O 0.9129(3) 0.2078(3) 0.4924(3) 0.0923(17) Uani 1 1 d . . .
O1 O 0.6021(2) 1.0113(3) 0.0407(2) 0.0576(10) Uani 1 1 d . . .
O2 O 0.5956(3) 0.4928(3) 0.5455(2) 0.0784(15) Uani 1 1 d . . .
C10 C 0.5750(3) 1.1281(3) -0.1294(3) 0.0440(12) Uani 1 1 d . . .
H10A H 0.5810 1.1810 -0.1388 0.053 Uiso 1 1 calc R . .
C11 C 0.71167(19) 1.14472(17) -0.0631(2) 0.0438(12) Uani 1 1 d G A .
C12 C 0.7022(2) 1.22190(18) -0.0431(2) 0.0512(13) Uani 1 1 d G . .
H12 H 0.6463 1.2440 -0.0479 0.061 Uiso 1 1 calc R . .
C13 C 0.7754(3) 1.26644(16) -0.0160(2) 0.0666(17) Uani 1 1 d G A .
H13 H 0.7690 1.3186 -0.0025 0.080 Uiso 1 1 calc R . .
C14 C 0.8581(2) 1.2338(2) -0.0089(2) 0.072(2) Uani 1 1 d GD . .
C15 C 0.86759(19) 1.1566(2) -0.0289(2) 0.0726(19) Uani 1 1 d G A .
H15 H 0.9235 1.1345 -0.0241 0.087 Uiso 1 1 calc R . .
C16 C 0.7944(2) 1.11207(17) -0.0560(2) 0.0587(15) Uani 1 1 d G . .
H16 H 0.8008 1.0599 -0.0695 0.070 Uiso 1 1 calc R A .
O21 O 0.9412(7) 1.2626(5) 0.0210(8) 0.082(3) Uani 0.581(9) 1 d PD A 1
C17 C 0.9449(10) 1.3441(6) 0.0284(9) 0.104(4) Uani 0.581(9) 1 d PD A 1
H17D H 0.8936 1.3638 0.0044 0.156 Uiso 0.581(9) 1 calc PR A 1
H17E H 1.0004 1.3647 0.0048 0.156 Uiso 0.581(9) 1 calc PR A 1
H17F H 0.9433 1.3595 0.0813 0.156 Uiso 0.581(9) 1 calc PR A 1
O21A O 0.9169(9) 1.2956(7) 0.0115(13) 0.082(3) Uani 0.419(9) 1 d PD A 2
C17A C 1.0051(9) 1.2690(11) 0.0149(13) 0.104(4) Uani 0.419(9) 1 d PD A 2
H17A H 1.0423 1.3057 0.0442 0.156 Uiso 0.419(9) 1 calc PR A 2
H17B H 1.0312 1.2637 -0.0356 0.156 Uiso 0.419(9) 1 calc PR A 2
H17C H 1.0024 1.2194 0.0384 0.156 Uiso 0.419(9) 1 calc PR A 2
C21 C 0.4394(4) 1.1206(3) -0.1969(3) 0.0421(11) Uani 1 1 d . . .
C22 C 0.4500(5) 1.1939(3) -0.2249(4) 0.0662(18) Uani 1 1 d . . .
H22B H 0.5020 1.2248 -0.2136 0.079 Uiso 1 1 calc R . .
C23 C 0.3857(5) 1.2221(4) -0.2689(4) 0.077(2) Uani 1 1 d . . .
H23A H 0.3943 1.2724 -0.2862 0.093 Uiso 1 1 calc R . .
C24 C 0.3110(5) 1.1797(4) -0.2879(4) 0.0661(18) Uani 1 1 d . . .
C25 C 0.2985(4) 1.1055(4) -0.2623(4) 0.0604(15) Uani 1 1 d . . .
H25A H 0.2471 1.0746 -0.2752 0.072 Uiso 1 1 calc R . .
C26 C 0.3630(4) 1.0778(3) -0.2172(3) 0.0513(13) Uani 1 1 d . . .
H26A H 0.3541 1.0276 -0.1997 0.062 Uiso 1 1 calc R . .
C27 C 0.1838(6) 1.1732(6) -0.3632(5) 0.109(3) Uani 1 1 d . . .
H27A H 0.1497 1.2059 -0.3935 0.163 Uiso 1 1 calc R . .
H27B H 0.1450 1.1525 -0.3231 0.163 Uiso 1 1 calc R . .
H27C H 0.2065 1.1312 -0.3945 0.163 Uiso 1 1 calc R . .
C30 C 0.6487(3) 0.9497(3) -0.2398(3) 0.0421(11) Uani 1 1 d . . .
H30A H 0.6792 0.9504 -0.2869 0.050 Uiso 1 1 calc R . .
C31 C 0.7906(3) 0.9593(3) -0.1821(3) 0.0422(11) Uani 1 1 d . . .
C32 C 0.8368(4) 1.0079(4) -0.2319(3) 0.0557(14) Uani 1 1 d . . .
H32A H 0.8043 1.0331 -0.2673 0.067 Uiso 1 1 calc R . .
C33 C 0.9298(4) 1.0200(4) -0.2304(4) 0.0673(18) Uani 1 1 d . . .
H33A H 0.9600 1.0525 -0.2652 0.081 Uiso 1 1 calc R . .
C34 C 0.9784(4) 0.9842(4) -0.1776(4) 0.0645(17) Uani 1 1 d . . .
C35 C 0.9342(4) 0.9353(3) -0.1282(4) 0.0563(14) Uani 1 1 d . . .
H35A H 0.9667 0.9108 -0.0923 0.068 Uiso 1 1 calc R . .
C36 C 0.8407(4) 0.9222(3) -0.1316(3) 0.0487(13) Uani 1 1 d . . .
H36A H 0.8110 0.8874 -0.0988 0.058 Uiso 1 1 calc R . .
C37 C 1.1200(5) 0.9757(5) -0.1220(5) 0.098(3) Uani 1 1 d . . .
H37A H 1.1828 0.9934 -0.1283 0.147 Uiso 1 1 calc R . .
H37B H 1.1156 0.9198 -0.1234 0.147 Uiso 1 1 calc R . .
H37C H 1.0961 0.9950 -0.0740 0.147 Uiso 1 1 calc R . .
C41 C 0.5114(3) 0.9593(3) -0.3023(3) 0.0391(11) Uani 1 1 d . . .
C42 C 0.5288(4) 1.0253(3) -0.3419(3) 0.0471(12) Uani 1 1 d . . .
H42A H 0.5765 1.0598 -0.3275 0.057 Uiso 1 1 calc R . .
C43 C 0.4780(4) 1.0422(3) -0.4024(3) 0.0509(13) Uani 1 1 d . . .
H43A H 0.4917 1.0871 -0.4293 0.061 Uiso 1 1 calc R . .
C44 C 0.4072(4) 0.9924(3) -0.4226(3) 0.0501(13) Uani 1 1 d . . .
C45 C 0.3893(4) 0.9245(3) -0.3842(3) 0.0485(13) Uani 1 1 d . . .
H45A H 0.3421 0.8896 -0.3990 0.058 Uiso 1 1 calc R . .
C46 C 0.4415(4) 0.9086(3) -0.3238(3) 0.0449(12) Uani 1 1 d . . .
H46A H 0.4292 0.8631 -0.2976 0.054 Uiso 1 1 calc R . .
C47 C 0.3578(5) 1.0782(4) -0.5124(4) 0.076(2) Uani 1 1 d . . .
H47A H 0.3146 1.0800 -0.5520 0.113 Uiso 1 1 calc R . .
H47B H 0.4184 1.0872 -0.5333 0.113 Uiso 1 1 calc R . .
H47C H 0.3455 1.1177 -0.4742 0.113 Uiso 1 1 calc R . .
C50 C 0.5316(3) 0.8133(3) -0.0665(3) 0.0400(11) Uani 1 1 d . . .
H50A H 0.5217 0.7617 -0.0532 0.048 Uiso 1 1 calc R . .
C51 C 0.6707(3) 0.8136(3) -0.0054(3) 0.0458(13) Uani 1 1 d . . .
C52 C 0.6862(4) 0.7356(4) -0.0203(4) 0.0662(18) Uani 1 1 d . . .
H52A H 0.6539 0.7074 -0.0576 0.079 Uiso 1 1 calc R . .
C53 C 0.7499(5) 0.7005(5) 0.0206(5) 0.091(3) Uani 1 1 d . . .
H53A H 0.7585 0.6476 0.0128 0.109 Uiso 1 1 calc R . .
C54 C 0.8016(6) 0.7439(6) 0.0736(5) 0.093(3) Uani 1 1 d . . .
C55 C 0.7871(6) 0.8188(6) 0.0865(4) 0.099(3) Uani 1 1 d . . .
H55A H 0.8211 0.8475 0.1224 0.119 Uiso 1 1 calc R . .
C56 C 0.7224(4) 0.8540(4) 0.0473(4) 0.0693(18) Uani 1 1 d . . .
H56A H 0.7135 0.9066 0.0568 0.083 Uiso 1 1 calc R . .
C57 C 0.9315(8) 0.7558(8) 0.1568(7) 0.160(5) Uani 1 1 d . . .
H57A H 0.9734 0.7237 0.1802 0.240 Uiso 1 1 calc R . .
H57B H 0.8989 0.7848 0.1954 0.240 Uiso 1 1 calc R . .
H57C H 0.9646 0.7911 0.1237 0.240 Uiso 1 1 calc R . .
C61 C 0.3972(3) 0.7992(3) -0.1344(3) 0.0398(11) Uani 1 1 d . . .
C62 C 0.3177(4) 0.8327(3) -0.1499(3) 0.0513(13) Uani 1 1 d . . .
H62A H 0.3134 0.8859 -0.1408 0.062 Uiso 1 1 calc R . .
C63 C 0.2434(4) 0.7897(4) -0.1788(4) 0.0635(16) Uani 1 1 d . . .
H63A H 0.1900 0.8139 -0.1882 0.076 Uiso 1 1 calc R . .
C64 C 0.2490(4) 0.7117(4) -0.1933(4) 0.0621(16) Uani 1 1 d . . .
C65 C 0.3287(4) 0.6777(4) -0.1815(4) 0.0604(16) Uani 1 1 d . . .
H65A H 0.3341 0.6251 -0.1937 0.073 Uiso 1 1 calc R . .
C66 C 0.4012(4) 0.7205(3) -0.1516(3) 0.0506(13) Uani 1 1 d . . .
H66A H 0.4545 0.6959 -0.1426 0.061 Uiso 1 1 calc R . .
C67 C 0.0974(5) 0.6968(6) -0.2344(5) 0.105(3) Uani 1 1 d . . .
H67A H 0.0546 0.6574 -0.2535 0.157 Uiso 1 1 calc R . .
H67B H 0.1073 0.7367 -0.2709 0.157 Uiso 1 1 calc R . .
H67C H 0.0735 0.7192 -0.1877 0.157 Uiso 1 1 calc R . .
C70 C 0.5789(4) 0.6707(3) 0.4328(3) 0.0510(14) Uani 1 1 d . . .
H70A H 0.5809 0.7242 0.4428 0.061 Uiso 1 1 calc R . .
C71 C 0.4414(4) 0.6842(3) 0.3719(3) 0.0469(13) Uani 1 1 d . . .
C72 C 0.3927(4) 0.6600(3) 0.3088(4) 0.0550(14) Uani 1 1 d . . .
H72A H 0.4081 0.6147 0.2822 0.066 Uiso 1 1 calc R . .
C73 C 0.3220(4) 0.7012(3) 0.2843(4) 0.0558(14) Uani 1 1 d . . .
H73A H 0.2908 0.6841 0.2413 0.067 Uiso 1 1 calc R . .
C74 C 0.2981(4) 0.7665(3) 0.3233(4) 0.0536(15) Uani 1 1 d . . .
C75 C 0.3451(4) 0.7913(3) 0.3867(4) 0.0551(15) Uani 1 1 d . . .
H75A H 0.3295 0.8368 0.4130 0.066 Uiso 1 1 calc R . .
C76 C 0.4144(3) 0.7499(3) 0.4114(3) 0.0474(13) Uani 1 1 d . . .
H76A H 0.4439 0.7663 0.4556 0.057 Uiso 1 1 calc R . .
C77 C 0.1743(5) 0.7813(4) 0.2433(4) 0.078(2) Uani 1 1 d . . .
H77A H 0.1275 0.8167 0.2347 0.117 Uiso 1 1 calc R . .
H77B H 0.1466 0.7315 0.2559 0.117 Uiso 1 1 calc R . .
H77C H 0.2120 0.7758 0.1981 0.117 Uiso 1 1 calc R . .
C81 C 0.7123(4) 0.6659(3) 0.5019(3) 0.0440(12) Uani 1 1 d . . .
C82 C 0.7947(4) 0.6312(4) 0.5047(3) 0.0582(15) Uani 1 1 d . . .
H82A H 0.8036 0.5856 0.4760 0.070 Uiso 1 1 calc R . .
C83 C 0.8642(4) 0.6624(4) 0.5489(4) 0.0646(17) Uani 1 1 d . . .
H83A H 0.9192 0.6380 0.5497 0.077 Uiso 1 1 calc R . .
C84 C 0.8523(4) 0.7293(4) 0.5919(3) 0.0577(15) Uani 1 1 d . . .
C85 C 0.7705(4) 0.7636(3) 0.5912(3) 0.0551(14) Uani 1 1 d . . .
H85A H 0.7615 0.8089 0.6204 0.066 Uiso 1 1 calc R . .
C86 C 0.7015(4) 0.7314(3) 0.5477(3) 0.0475(13) Uani 1 1 d . . .
H86A H 0.6457 0.7547 0.5491 0.057 Uiso 1 1 calc R . .
C87 C 0.9196(6) 0.8266(5) 0.6724(5) 0.102(3) Uani 1 1 d . . .
H87A H 0.9735 0.8369 0.7012 0.152 Uiso 1 1 calc R . .
H87B H 0.8668 0.8270 0.7060 0.152 Uiso 1 1 calc R . .
H87C H 0.9158 0.8660 0.6357 0.152 Uiso 1 1 calc R . .
C90 C 0.6711(4) 0.5351(3) 0.2675(3) 0.0492(13) Uani 1 1 d . . .
H90A H 0.7046 0.5456 0.2230 0.059 Uiso 1 1 calc R . .
C91 C 0.5409(4) 0.5444(3) 0.1978(3) 0.0470(12) Uani 1 1 d . . .
C92 C 0.4739(4) 0.4940(3) 0.1716(3) 0.0551(14) Uani 1 1 d . . .
H92A H 0.4589 0.4488 0.1975 0.066 Uiso 1 1 calc R . .
C93 C 0.4271(5) 0.5090(4) 0.1066(3) 0.0623(16) Uani 1 1 d . . .
H93A H 0.3816 0.4738 0.0890 0.075 Uiso 1 1 calc R . .
C94 C 0.4485(5) 0.5756(4) 0.0690(3) 0.0641(17) Uani 1 1 d . . .
C95 C 0.5170(5) 0.6255(4) 0.0944(4) 0.0694(18) Uani 1 1 d . . .
H95A H 0.5330 0.6702 0.0680 0.083 Uiso 1 1 calc R . .
C96 C 0.5625(4) 0.6103(4) 0.1584(3) 0.0607(16) Uani 1 1 d . . .
H96A H 0.6085 0.6452 0.1753 0.073 Uiso 1 1 calc R . .
C97 C 0.3409(7) 0.5450(5) -0.0235(4) 0.099(3) Uani 1 1 d . . .
H97A H 0.3161 0.5661 -0.0676 0.148 Uiso 1 1 calc R . .
H97B H 0.2930 0.5357 0.0139 0.148 Uiso 1 1 calc R . .
H97C H 0.3682 0.4969 -0.0376 0.148 Uiso 1 1 calc R . .
C101 C 0.8090(4) 0.5371(3) 0.3297(3) 0.0475(12) Uani 1 1 d . . .
C102 C 0.8487(4) 0.6082(4) 0.3082(4) 0.0682(18) Uani 1 1 d . . .
H10B H 0.8126 0.6468 0.2922 0.082 Uiso 1 1 calc R . .
C103 C 0.9410(4) 0.6211(5) 0.3107(4) 0.078(2) Uani 1 1 d . . .
H10C H 0.9674 0.6691 0.2970 0.093 Uiso 1 1 calc R . .
C104 C 0.9957(4) 0.5643(4) 0.3333(4) 0.0639(16) Uani 1 1 d . . .
C105 C 0.9566(4) 0.4955(4) 0.3565(4) 0.0621(16) Uani 1 1 d . . .
H10D H 0.9929 0.4575 0.3737 0.075 Uiso 1 1 calc R . .
C106 C 0.8631(4) 0.4819(3) 0.3548(4) 0.0571(15) Uani 1 1 d . . .
H10E H 0.8367 0.4346 0.3708 0.069 Uiso 1 1 calc R . .
C107 C 1.1431(5) 0.5268(5) 0.3500(5) 0.096(3) Uani 1 1 d . . .
H10F H 1.2055 0.5467 0.3485 0.145 Uiso 1 1 calc R . .
H10G H 1.1359 0.4841 0.3137 0.145 Uiso 1 1 calc R . .
H10H H 1.1271 0.5091 0.3999 0.145 Uiso 1 1 calc R . .
C110 C 0.5592(4) 0.3510(3) 0.3811(3) 0.0459(12) Uani 1 1 d . . .
H11A H 0.5545 0.2970 0.3759 0.055 Uiso 1 1 calc R . .
C111 C 0.4234(3) 0.3550(3) 0.3128(3) 0.0405(11) Uani 1 1 d . . .
C112 C 0.3443(4) 0.3928(3) 0.3056(4) 0.0520(14) Uani 1 1 d . . .
H11B H 0.3378 0.4406 0.3310 0.062 Uiso 1 1 calc R . .
C113 C 0.2743(4) 0.3621(3) 0.2619(4) 0.0552(14) Uani 1 1 d . . .
H11C H 0.2222 0.3898 0.2568 0.066 Uiso 1 1 calc R . .
C114 C 0.2813(4) 0.2913(3) 0.2262(3) 0.0521(13) Uani 1 1 d . . .
C115 C 0.3594(4) 0.2517(3) 0.2336(3) 0.0502(13) Uani 1 1 d . . .
H11D H 0.3649 0.2033 0.2093 0.060 Uiso 1 1 calc R . .
C116 C 0.4285(3) 0.2832(3) 0.2764(3) 0.0424(11) Uani 1 1 d . . .
H11E H 0.4806 0.2555 0.2811 0.051 Uiso 1 1 calc R . .
C117 C 0.1387(5) 0.2940(5) 0.1708(5) 0.099(3) Uani 1 1 d . . .
H11F H 0.0981 0.2619 0.1399 0.149 Uiso 1 1 calc R . .
H11G H 0.1559 0.3410 0.1450 0.149 Uiso 1 1 calc R . .
H11H H 0.1085 0.3067 0.2184 0.149 Uiso 1 1 calc R . .
C121 C 0.7001(3) 0.3383(3) 0.4349(3) 0.0463(13) Uani 1 1 d . . .
C122 C 0.7489(4) 0.3602(3) 0.4982(4) 0.0601(16) Uani 1 1 d . . .
H12B H 0.7331 0.4039 0.5274 0.072 Uiso 1 1 calc R . .
C123 C 0.8206(4) 0.3183(4) 0.5188(4) 0.0637(17) Uani 1 1 d . . .
H12C H 0.8531 0.3334 0.5618 0.076 Uiso 1 1 calc R . .
C124 C 0.8438(4) 0.2549(4) 0.4763(4) 0.0669(19) Uani 1 1 d . . .
C125 C 0.7977(4) 0.2336(4) 0.4120(4) 0.0652(17) Uani 1 1 d . . .
H12D H 0.8152 0.1910 0.3821 0.078 Uiso 1 1 calc R . .
C126 C 0.7258(4) 0.2752(3) 0.3916(4) 0.0536(14) Uani 1 1 d . . .
H12E H 0.6942 0.2603 0.3481 0.064 Uiso 1 1 calc R . .
C127 C 0.9602(5) 0.2268(6) 0.5595(5) 0.108(3) Uani 1 1 d . . .
H12F H 1.0067 0.1905 0.5651 0.162 Uiso 1 1 calc R . .
H12G H 0.9182 0.2244 0.6024 0.162 Uiso 1 1 calc R . .
H12H H 0.9878 0.2785 0.5567 0.162 Uiso 1 1 calc R . .
Cl1 Cl 0.8869(3) 0.9563(3) 0.5139(3) 0.1138(17) Uani 0.50 1 d PD . .
C1S C 0.8638(9) 1.0384(6) 0.4657(5) 0.068(4) Uani 0.50 1 d PD . .
H1S1 H 0.9003 1.0825 0.4858 0.082 Uiso 0.50 1 calc PR . .
H1S2 H 0.8001 1.0492 0.4742 0.082 Uiso 0.50 1 calc PR . .
Cl2 Cl 0.8868(2) 1.02789(19) 0.3680(2) 0.0765(10) Uani 0.50 1 d PD . .
Cl4 Cl 0.0477(5) 0.5019(7) 0.1440(5) 0.162(3) Uani 0.587(5) 1 d PD B 1
C2S C -0.0695(7) 0.5024(16) 0.1527(7) 0.172(8) Uani 0.587(5) 1 d PD B 1
H2S1 H -0.0927 0.4540 0.1744 0.206 Uiso 0.587(5) 1 calc PR B 1
H2S2 H -0.0860 0.5446 0.1876 0.206 Uiso 0.587(5) 1 calc PR B 1
Cl3 Cl -0.1203(5) 0.5132(4) 0.0684(5) 0.203(3) Uani 0.587(5) 1 d PD B 1
Cl6 Cl 0.2182(5) 0.5551(6) 0.1517(4) 0.162(3) Uani 0.413(5) 1 d PD B 2
C3S C 0.1032(9) 0.5741(10) 0.1405(18) 0.172(8) Uani 0.413(5) 1 d PD B 2
H3S1 H 0.0972 0.6035 0.0951 0.206 Uiso 0.413(5) 1 calc PR B 2
H3S2 H 0.0812 0.6049 0.1838 0.206 Uiso 0.413(5) 1 calc PR B 2
Cl5 Cl 0.0379(8) 0.4846(10) 0.1329(12) 0.203(3) Uani 0.413(5) 1 d PD B 2

loop_
_atom_site_aniso_label
_atom_site_aniso_U_11
_atom_site_aniso_U_22
_atom_site_aniso_U_33
_atom_site_aniso_U_23
_atom_site_aniso_U_13
_atom_site_aniso_U_12
Mo1 0.0305(2) 0.0331(2) 0.0326(2) 0.00815(16) -0.00218(16) 0.00277(15)
Mo2 0.0313(2) 0.0311(2) 0.0317(2) 0.00884(16) -0.00249(16) 0.00199(15)
Mo3 0.0361(2) 0.0299(2) 0.0372(2) 0.00672(16) -0.00480(17) 0.00431(16)
Mo4 0.0346(2) 0.0319(2) 0.0387(2) 0.00668(17) -0.00395(17) 0.00402(16)
N1 0.041(2) 0.032(2) 0.051(3) 0.0058(18) -0.0111(19) -0.0001(17)
N2 0.042(2) 0.0298(19) 0.045(2) 0.0064(17) -0.0062(18) 0.0040(16)
N3 0.036(2) 0.047(2) 0.036(2) 0.0044(18) 0.0004(17) 0.0030(17)
N4 0.041(2) 0.042(2) 0.030(2) 0.0054(17) -0.0008(17) 0.0029(17)
N5 0.040(2) 0.037(2) 0.041(2) 0.0138(17) 0.0000(18) 0.0059(17)
N6 0.038(2) 0.034(2) 0.043(2) 0.0121(17) 0.0011(18) 0.0000(16)
N7 0.045(2) 0.030(2) 0.066(3) -0.001(2) -0.015(2) 0.0073(17)
N8 0.046(3) 0.032(2) 0.064(3) -0.006(2) -0.014(2) 0.0054(18)
N9 0.045(3) 0.051(2) 0.039(2) 0.0107(19) -0.0017(19) 0.0030(19)
N10 0.038(2) 0.045(2) 0.045(2) 0.0106(19) 0.0028(18) 0.0041(18)
N11 0.038(2) 0.033(2) 0.058(3) 0.0107(19) -0.014(2) 0.0003(17)
N12 0.041(2) 0.034(2) 0.057(3) 0.0132(19) -0.012(2) -0.0004(17)
O22 0.100(4) 0.094(4) 0.123(5) 0.030(3) -0.060(4) 0.020(3)
O3 0.037(2) 0.126(5) 0.115(4) 0.025(4) -0.004(3) -0.002(3)
O4 0.066(3) 0.074(3) 0.057(3) 0.025(2) -0.016(2) 0.009(2)
O5 0.131(5) 0.172(7) 0.104(5) 0.031(4) -0.034(4) 0.099(5)
O6 0.054(3) 0.104(4) 0.099(4) -0.029(3) -0.006(3) -0.021(3)
O7 0.057(3) 0.063(3) 0.100(4) 0.029(2) -0.012(2) 0.020(2)
O8 0.072(3) 0.102(4) 0.074(3) -0.017(3) -0.023(3) -0.017(3)
O9 0.108(4) 0.094(4) 0.055(3) 0.021(3) -0.022(3) 0.031(3)
O10 0.041(2) 0.114(4) 0.095(4) 0.017(3) -0.005(2) 0.003(2)
O11 0.052(3) 0.074(3) 0.088(3) -0.020(2) -0.020(2) -0.001(2)
O12 0.061(3) 0.105(4) 0.117(4) 0.035(3) -0.011(3) 0.038(3)
O1 0.039(2) 0.099(3) 0.036(2) -0.005(2) -0.0040(16) 0.0181(19)
O2 0.038(2) 0.160(5) 0.040(2) 0.022(3) -0.0020(18) 0.018(2)
C10 0.050(3) 0.032(2) 0.051(3) 0.009(2) -0.010(2) -0.001(2)
C11 0.049(3) 0.041(3) 0.041(3) 0.007(2) -0.004(2) -0.006(2)
C12 0.057(3) 0.046(3) 0.049(3) 0.005(2) -0.003(3) -0.005(2)
C13 0.080(5) 0.051(3) 0.066(4) -0.003(3) -0.004(3) -0.021(3)
C14 0.066(4) 0.092(5) 0.053(4) -0.005(3) 0.000(3) -0.041(4)
C15 0.048(4) 0.099(5) 0.068(4) -0.012(4) -0.003(3) -0.012(3)
C16 0.047(3) 0.064(4) 0.064(4) -0.012(3) -0.011(3) -0.002(3)
O21 0.063(6) 0.079(7) 0.101(6) 0.004(7) -0.023(5) -0.033(5)
C17 0.093(9) 0.101(9) 0.114(10) 0.004(8) -0.037(8) -0.045(7)
O21A 0.063(6) 0.079(7) 0.101(6) 0.004(7) -0.023(5) -0.033(5)
C17A 0.093(9) 0.101(9) 0.114(10) 0.004(8) -0.037(8) -0.045(7)
C21 0.048(3) 0.037(3) 0.043(3) 0.007(2) -0.004(2) 0.009(2)
C22 0.078(4) 0.048(3) 0.075(4) 0.024(3) -0.024(3) 0.002(3)
C23 0.096(5) 0.053(4) 0.087(5) 0.029(4) -0.028(4) 0.011(4)
C24 0.084(5) 0.061(4) 0.058(4) 0.015(3) -0.019(3) 0.032(3)
C25 0.053(3) 0.066(4) 0.064(4) 0.002(3) -0.014(3) 0.011(3)
C26 0.054(3) 0.043(3) 0.059(4) 0.012(3) -0.012(3) 0.007(2)
C27 0.089(6) 0.131(8) 0.112(7) 0.040(6) -0.027(5) 0.029(6)
C30 0.044(3) 0.048(3) 0.033(3) 0.003(2) 0.004(2) -0.001(2)
C31 0.036(3) 0.050(3) 0.040(3) 0.001(2) 0.000(2) 0.005(2)
C32 0.042(3) 0.069(4) 0.057(4) 0.014(3) 0.003(3) 0.001(3)
C33 0.045(3) 0.084(5) 0.073(4) 0.025(4) 0.008(3) -0.006(3)
C34 0.035(3) 0.079(4) 0.080(5) 0.003(4) 0.003(3) 0.002(3)
C35 0.043(3) 0.064(4) 0.064(4) 0.001(3) -0.009(3) 0.011(3)
C36 0.045(3) 0.055(3) 0.046(3) 0.005(2) 0.001(2) 0.006(2)
C37 0.043(4) 0.108(6) 0.143(8) 0.007(6) -0.015(4) 0.008(4)
C41 0.042(3) 0.043(3) 0.033(3) 0.005(2) 0.000(2) 0.001(2)
C42 0.050(3) 0.048(3) 0.043(3) 0.012(2) 0.001(2) -0.006(2)
C43 0.061(4) 0.049(3) 0.043(3) 0.016(2) 0.003(3) 0.000(3)
C44 0.054(3) 0.057(3) 0.041(3) 0.014(2) -0.002(2) 0.015(3)
C45 0.051(3) 0.045(3) 0.050(3) 0.010(2) -0.011(3) 0.000(2)
C46 0.051(3) 0.041(3) 0.044(3) 0.013(2) -0.005(2) 0.004(2)
C47 0.093(5) 0.077(5) 0.061(4) 0.029(4) -0.010(4) 0.025(4)
C50 0.042(3) 0.034(2) 0.046(3) 0.014(2) 0.002(2) 0.003(2)
C51 0.040(3) 0.055(3) 0.045(3) 0.024(2) 0.005(2) 0.013(2)
C52 0.051(4) 0.058(4) 0.092(5) 0.031(3) 0.003(3) 0.010(3)
C53 0.076(5) 0.079(5) 0.123(7) 0.047(5) 0.021(5) 0.039(4)
C54 0.086(6) 0.132(8) 0.069(5) 0.043(5) -0.001(4) 0.055(6)
C55 0.093(6) 0.147(8) 0.065(5) 0.006(5) -0.028(4) 0.065(6)
C56 0.068(4) 0.089(5) 0.055(4) 0.005(3) -0.018(3) 0.032(4)
C57 0.155(11) 0.188(13) 0.148(11) 0.073(9) -0.055(9) 0.047(9)
C61 0.038(3) 0.044(3) 0.037(3) 0.013(2) 0.002(2) -0.002(2)
C62 0.044(3) 0.050(3) 0.059(4) 0.008(3) -0.002(3) -0.004(2)
C63 0.041(3) 0.083(5) 0.066(4) 0.001(3) -0.001(3) 0.002(3)
C64 0.052(4) 0.073(4) 0.058(4) -0.008(3) 0.005(3) -0.020(3)
C65 0.060(4) 0.054(3) 0.065(4) -0.005(3) 0.006(3) -0.007(3)
C66 0.044(3) 0.048(3) 0.060(4) 0.007(3) 0.003(3) -0.003(2)
C67 0.048(4) 0.147(8) 0.114(7) -0.043(6) -0.003(4) -0.020(5)
C70 0.055(3) 0.032(2) 0.067(4) -0.003(2) -0.014(3) 0.005(2)
C71 0.044(3) 0.034(3) 0.064(4) 0.010(2) -0.008(3) 0.003(2)
C72 0.054(3) 0.043(3) 0.070(4) 0.001(3) -0.014(3) 0.010(2)
C73 0.048(3) 0.056(3) 0.066(4) 0.013(3) -0.012(3) 0.006(3)
C74 0.041(3) 0.044(3) 0.077(4) 0.027(3) 0.001(3) 0.005(2)
C75 0.051(3) 0.033(3) 0.083(4) 0.013(3) -0.001(3) 0.006(2)
C76 0.046(3) 0.034(3) 0.062(4) 0.008(2) -0.005(3) -0.002(2)
C77 0.056(4) 0.082(5) 0.100(6) 0.036(4) -0.010(4) 0.018(3)
C81 0.047(3) 0.040(3) 0.045(3) 0.006(2) -0.006(2) 0.000(2)
C82 0.053(3) 0.065(4) 0.057(4) -0.015(3) -0.012(3) 0.011(3)
C83 0.044(3) 0.091(5) 0.058(4) -0.011(3) -0.005(3) 0.007(3)
C84 0.049(3) 0.077(4) 0.047(3) 0.002(3) -0.009(3) -0.012(3)
C85 0.078(4) 0.038(3) 0.048(3) 0.000(2) -0.008(3) -0.005(3)
C86 0.052(3) 0.034(3) 0.058(3) 0.008(2) -0.006(3) 0.004(2)
C87 0.116(7) 0.089(6) 0.098(6) 0.008(5) -0.043(5) -0.039(5)
C90 0.046(3) 0.060(3) 0.042(3) 0.012(3) 0.000(2) 0.000(2)
C91 0.049(3) 0.056(3) 0.038(3) 0.013(2) 0.001(2) 0.009(2)
C92 0.064(4) 0.056(3) 0.047(3) 0.013(3) -0.010(3) 0.006(3)
C93 0.076(4) 0.063(4) 0.048(3) 0.007(3) -0.018(3) 0.005(3)
C94 0.080(5) 0.069(4) 0.047(3) 0.015(3) -0.007(3) 0.025(3)
C95 0.081(5) 0.074(4) 0.056(4) 0.033(3) 0.000(3) 0.011(4)
C96 0.063(4) 0.067(4) 0.054(4) 0.022(3) -0.003(3) 0.001(3)
C97 0.138(8) 0.107(6) 0.057(5) 0.007(4) -0.043(5) 0.035(6)
C101 0.043(3) 0.058(3) 0.042(3) 0.007(2) 0.003(2) 0.004(2)
C102 0.051(4) 0.077(4) 0.079(5) 0.036(4) -0.008(3) -0.004(3)
C103 0.051(4) 0.093(5) 0.090(5) 0.041(4) -0.001(3) -0.003(3)
C104 0.044(3) 0.085(5) 0.061(4) 0.005(3) 0.002(3) -0.007(3)
C105 0.056(4) 0.063(4) 0.069(4) -0.008(3) -0.013(3) 0.017(3)
C106 0.045(3) 0.052(3) 0.075(4) 0.009(3) -0.004(3) 0.004(2)
C107 0.058(4) 0.104(6) 0.127(7) -0.022(5) -0.009(5) 0.020(4)
C110 0.049(3) 0.029(2) 0.061(3) 0.009(2) -0.008(3) 0.003(2)
C111 0.039(3) 0.036(2) 0.046(3) 0.010(2) -0.001(2) 0.001(2)
C112 0.048(3) 0.034(3) 0.075(4) 0.000(3) -0.014(3) 0.004(2)
C113 0.044(3) 0.050(3) 0.073(4) -0.002(3) -0.011(3) 0.009(2)
C114 0.046(3) 0.052(3) 0.058(4) 0.001(3) -0.007(3) -0.006(2)
C115 0.051(3) 0.042(3) 0.058(3) -0.002(2) -0.001(3) 0.003(2)
C116 0.043(3) 0.039(3) 0.046(3) 0.007(2) 0.001(2) 0.006(2)
C117 0.060(5) 0.105(6) 0.133(8) -0.034(6) -0.040(5) 0.010(4)
C121 0.043(3) 0.031(2) 0.067(4) 0.018(2) -0.012(3) -0.002(2)
C122 0.053(3) 0.046(3) 0.083(5) 0.016(3) -0.019(3) 0.000(3)
C123 0.049(3) 0.062(4) 0.082(5) 0.023(3) -0.019(3) -0.004(3)
C124 0.036(3) 0.074(4) 0.093(5) 0.039(4) -0.002(3) 0.007(3)
C125 0.049(3) 0.053(3) 0.096(5) 0.016(3) -0.001(3) 0.014(3)
C126 0.045(3) 0.048(3) 0.068(4) 0.015(3) -0.003(3) 0.004(2)
C127 0.062(5) 0.131(8) 0.139(8) 0.046(6) -0.034(5) 0.029(5)
Cl1 0.071(3) 0.130(4) 0.147(4) 0.069(3) -0.030(3) 0.001(2)
C1S 0.056(7) 0.052(7) 0.098(11) -0.001(7) -0.009(7) 0.008(6)
Cl2 0.073(2) 0.0536(17) 0.100(3) -0.0004(17) 0.0037(19) -0.0107(15)
Cl4 0.138(4) 0.241(8) 0.109(3) -0.015(4) -0.013(3) 0.032(4)
C2S 0.100(12) 0.28(3) 0.132(14) -0.037(16) -0.002(10) 0.034(14)
Cl3 0.165(5) 0.163(5) 0.287(10) 0.062(5) -0.036(5) 0.012(4)
Cl6 0.138(4) 0.241(8) 0.109(3) -0.015(4) -0.013(3) 0.032(4)
C3S 0.100(12) 0.28(3) 0.132(14) -0.037(16) -0.002(10) 0.034(14)
Cl5 0.165(5) 0.163(5) 0.287(10) 0.062(5) -0.036(5) 0.012(4)

loop_
_atom_type_symbol
_atom_type_description
_atom_type_scat_dispersion_real
_atom_type_scat_dispersion_imag
_atom_type_scat_source
C C 0.0033 0.0016 'International Tables Vol C Tables 4.2.6.8 and 6.1.1.4'
H H 0.0000 0.0000 'International Tables Vol C Tables 4.2.6.8 and 6.1.1.4'
N N 0.0061 0.0033 'International Tables Vol C Tables 4.2.6.8 and 6.1.1.4'
O O 0.0106 0.0060 'International Tables Vol C Tables 4.2.6.8 and 6.1.1.4'
Mo Mo -1.6832 0.6857 'International Tables Vol C Tables 4.2.6.8 and 6.1.1.4'
Cl Cl 0.1484 0.1585 'International Tables Vol C Tables 4.2.6.8 and 6.1.1.4'

loop_
_geom_angle_atom_site_label_1
_geom_angle_atom_site_label_2
_geom_angle_atom_site_label_3
_geom_angle
_geom_angle_site_symmetry_1
_geom_angle_site_symmetry_3
_geom_angle_publ_flag
Mo2 Mo1 N3 92.34(11) . . ?
Mo2 Mo1 O1 109.86(10) . . ?
N3 Mo1 O1 156.40(15) . . ?
Mo2 Mo1 N5 91.74(11) . . ?
N3 Mo1 N5 95.29(15) . . ?
O1 Mo1 N5 92.03(16) . . ?
Mo2 Mo1 N1 91.38(11) . . ?
N3 Mo1 N1 88.63(16) . . ?
O1 Mo1 N1 83.10(17) . . ?
N5 Mo1 N1 174.89(16) . . ?
Mo1 Mo2 N4 92.36(11) . . ?
Mo1 Mo2 O1 105.03(10) . 2_675 ?
N4 Mo2 O1 162.38(15) . 2_675 ?
Mo1 Mo2 N2 93.95(11) . . ?
N4 Mo2 N2 87.24(16) . . ?
O1 Mo2 N2 88.71(17) 2_675 . ?
Mo1 Mo2 N6 93.51(11) . . ?
N4 Mo2 N6 94.96(15) . . ?
O1 Mo2 N6 86.93(16) 2_675 . ?
N2 Mo2 N6 172.13(15) . . ?
Mo4 Mo3 O2 106.83(11) . 2_666 ?
Mo4 Mo3 N9 92.23(12) . . ?
O2 Mo3 N9 160.81(16) 2_666 . ?
Mo4 Mo3 N11 93.28(11) . . ?
O2 Mo3 N11 88.1(2) 2_666 . ?
N9 Mo3 N11 93.07(17) . . ?
Mo4 Mo3 N7 91.96(11) . . ?
O2 Mo3 N7 85.7(2) 2_666 . ?
N9 Mo3 N7 91.58(18) . . ?
N11 Mo3 N7 172.84(16) . . ?
Mo3 Mo4 N10 92.56(11) . . ?
Mo3 Mo4 O2 106.75(11) . . ?
N10 Mo4 O2 160.58(16) . . ?
Mo3 Mo4 N12 91.96(11) . . ?
N10 Mo4 N12 93.00(17) . . ?
O2 Mo4 N12 88.4(2) . . ?
Mo3 Mo4 N8 93.59(11) . . ?
N10 Mo4 N8 90.52(17) . . ?
O2 Mo4 N8 86.4(2) . . ?
N12 Mo4 N8 173.28(17) . . ?
C10 N1 C11 117.6(4) . . ?
C10 N1 Mo1 118.0(3) . . ?
C11 N1 Mo1 124.1(3) . . ?
C10 N2 C21 119.5(4) . . ?
C10 N2 Mo2 116.5(3) . . ?
C21 N2 Mo2 123.7(3) . . ?
C30 N3 C31 119.2(4) . . ?
C30 N3 Mo1 117.1(3) . . ?
C31 N3 Mo1 121.8(3) . . ?
C30 N4 C41 118.4(4) . . ?
C30 N4 Mo2 117.8(3) . . ?
C41 N4 Mo2 119.8(3) . . ?
C50 N5 C51 118.1(4) . . ?
C50 N5 Mo1 117.4(3) . . ?
C51 N5 Mo1 124.5(3) . . ?
C50 N6 C61 118.9(4) . . ?
C50 N6 Mo2 116.5(3) . . ?
C61 N6 Mo2 124.6(3) . . ?
C70 N7 C71 118.7(4) . . ?
C70 N7 Mo3 117.4(3) . . ?
C71 N7 Mo3 123.9(3) . . ?
C70 N8 C81 119.2(4) . . ?
C70 N8 Mo4 116.1(3) . . ?
C81 N8 Mo4 124.7(3) . . ?
C90 N9 C91 117.6(4) . . ?
C90 N9 Mo3 117.5(4) . . ?
C91 N9 Mo3 124.5(3) . . ?
C90 N10 C101 117.8(4) . . ?
C90 N10 Mo4 117.4(3) . . ?
C101 N10 Mo4 124.0(3) . . ?
C110 N11 C111 119.9(4) . . ?
C110 N11 Mo3 115.8(3) . . ?
C111 N11 Mo3 124.2(3) . . ?
C110 N12 C121 118.2(4) . . ?
C110 N12 Mo4 118.0(3) . . ?
C121 N12 Mo4 123.6(3) . . ?
C27 O22 C24 118.8(7) . . ?
C34 O3 C37 116.5(6) . . ?
C44 O4 C47 116.9(5) . . ?
C54 O5 C57 114.0(8) . . ?
C64 O6 C67 117.0(6) . . ?
C74 O7 C77 115.9(5) . . ?
C84 O8 C87 118.0(6) . . ?
C94 O9 C97 116.7(6) . . ?
C104 O10 C107 115.6(6) . . ?
C114 O11 C117 117.6(5) . . ?
C124 O12 C127 116.4(7) . . ?
Mo2 O1 Mo1 144.55(19) 2_675 . ?
Mo3 O2 Mo4 146.4(2) 2_666 . ?
N1 C10 N2 120.1(4) . . ?
N1 C10 H10A 119.9 . . ?
N2 C10 H10A 119.9 . . ?
C12 C11 C16 120.0 . . ?
C12 C11 N1 123.1(3) . . ?
C16 C11 N1 116.9(3) . . ?
C11 C12 C13 120.0 . . ?
C11 C12 H12 120.0 . . ?
C13 C12 H12 120.0 . . ?
C14 C13 C12 120.0 . . ?
C14 C13 H13 120.0 . . ?
C12 C13 H13 120.0 . . ?
C13 C14 C15 120.0 . . ?
C13 C14 O21A 104.4(6) . . ?
C15 C14 O21A 135.2(7) . . ?
C13 C14 O21 132.6(5) . . ?
C15 C14 O21 107.3(5) . . ?
C14 C15 C16 120.0 . . ?
C14 C15 H15 120.0 . . ?
C16 C15 H15 120.0 . . ?
C15 C16 C11 120.0 . . ?
C15 C16 H16 120.0 . . ?
C11 C16 H16 120.0 . . ?
C14 O21 C17 111.4(8) . . ?
O21 C17 H17D 109.5 . . ?
O21 C17 H17E 109.5 . . ?
H17D C17 H17E 109.5 . . ?
O21 C17 H17F 109.5 . . ?
H17D C17 H17F 109.5 . . ?
H17E C17 H17F 109.5 . . ?
C14 O21A C17A 108.7(10) . . ?
O21A C17A H17A 109.5 . . ?
O21A C17A H17B 109.5 . . ?
H17A C17A H17B 109.5 . . ?
O21A C17A H17C 109.5 . . ?
H17A C17A H17C 109.5 . . ?
H17B C17A H17C 109.5 . . ?
C26 C21 C22 116.4(5) . . ?
C26 C21 N2 118.7(4) . . ?
C22 C21 N2 124.8(5) . . ?
C23 C22 C21 121.0(6) . . ?
C23 C22 H22B 119.5 . . ?
C21 C22 H22B 119.5 . . ?
C24 C23 C22 122.0(6) . . ?
C24 C23 H23A 119.0 . . ?
C22 C23 H23A 119.0 . . ?
C23 C24 O22 115.1(6) . . ?
C23 C24 C25 118.9(5) . . ?
O22 C24 C25 125.9(7) . . ?
C24 C25 C26 118.8(6) . . ?
C24 C25 H25A 120.6 . . ?
C26 C25 H25A 120.6 . . ?
C21 C26 C25 122.9(5) . . ?
C21 C26 H26A 118.6 . . ?
C25 C26 H26A 118.6 . . ?
O22 C27 H27A 109.5 . . ?
O22 C27 H27B 109.5 . . ?
H27A C27 H27B 109.5 . . ?
O22 C27 H27C 109.5 . . ?
H27A C27 H27C 109.5 . . ?
H27B C27 H27C 109.5 . . ?
N4 C30 N3 119.4(5) . . ?
N4 C30 H30A 120.3 . . ?
N3 C30 H30A 120.3 . . ?
C36 C31 C32 117.8(5) . . ?
C36 C31 N3 119.5(5) . . ?
C32 C31 N3 122.5(5) . . ?
C31 C32 C33 121.2(6) . . ?
C31 C32 H32A 119.4 . . ?
C33 C32 H32A 119.4 . . ?
C34 C33 C32 120.0(6) . . ?
C34 C33 H33A 120.0 . . ?
C32 C33 H33A 120.0 . . ?
C35 C34 O3 125.5(6) . . ?
C35 C34 C33 119.8(5) . . ?
O3 C34 C33 114.7(6) . . ?
C34 C35 C36 119.5(6) . . ?
C34 C35 H35A 120.2 . . ?
C36 C35 H35A 120.2 . . ?
C31 C36 C35 121.6(5) . . ?
C31 C36 H36A 119.2 . . ?
C35 C36 H36A 119.2 . . ?
O3 C37 H37A 109.5 . . ?
O3 C37 H37B 109.5 . . ?
H37A C37 H37B 109.5 . . ?
O3 C37 H37C 109.5 . . ?
H37A C37 H37C 109.5 . . ?
H37B C37 H37C 109.5 . . ?
C42 C41 C46 119.0(5) . . ?
C42 C41 N4 120.5(4) . . ?
C46 C41 N4 120.3(4) . . ?
C41 C42 C43 121.8(5) . . ?
C41 C42 H42A 119.1 . . ?
C43 C42 H42A 119.1 . . ?
C44 C43 C42 119.0(5) . . ?
C44 C43 H43A 120.5 . . ?
C42 C43 H43A 120.5 . . ?
C43 C44 O4 124.1(5) . . ?
C43 C44 C45 120.2(5) . . ?
O4 C44 C45 115.7(5) . . ?
C46 C45 C44 119.8(5) . . ?
C46 C45 H45A 120.1 . . ?
C44 C45 H45A 120.1 . . ?
C41 C46 C45 120.2(5) . . ?
C41 C46 H46A 119.9 . . ?
C45 C46 H46A 119.9 . . ?
O4 C47 H47A 109.5 . . ?
O4 C47 H47B 109.5 . . ?
H47A C47 H47B 109.5 . . ?
O4 C47 H47C 109.5 . . ?
H47A C47 H47C 109.5 . . ?
H47B C47 H47C 109.5 . . ?
N6 C50 N5 120.8(4) . . ?
N6 C50 H50A 119.6 . . ?
N5 C50 H50A 119.6 . . ?
C56 C51 C52 118.7(5) . . ?
C56 C51 N5 119.2(5) . . ?
C52 C51 N5 122.1(5) . . ?
C53 C52 C51 119.3(7) . . ?
C53 C52 H52A 120.4 . . ?
C51 C52 H52A 120.4 . . ?
C52 C53 C54 120.2(7) . . ?
C52 C53 H53A 119.9 . . ?
C54 C53 H53A 119.9 . . ?
C55 C54 O5 124.7(10) . . ?
C55 C54 C53 119.8(7) . . ?
O5 C54 C53 115.5(9) . . ?
C54 C55 C56 120.4(9) . . ?
C54 C55 H55A 119.8 . . ?
C56 C55 H55A 119.8 . . ?
C51 C56 C55 121.4(7) . . ?
C51 C56 H56A 119.3 . . ?
C55 C56 H56A 119.3 . . ?
O5 C57 H57A 109.5 . . ?
O5 C57 H57B 109.5 . . ?
H57A C57 H57B 109.5 . . ?
O5 C57 H57C 109.5 . . ?
H57A C57 H57C 109.5 . . ?
H57B C57 H57C 109.5 . . ?
C62 C61 C66 116.7(5) . . ?
C62 C61 N6 119.9(5) . . ?
C66 C61 N6 123.4(4) . . ?
C61 C62 C63 122.0(6) . . ?
C61 C62 H62A 119.0 . . ?
C63 C62 H62A 119.0 . . ?
C64 C63 C62 119.7(6) . . ?
C64 C63 H63A 120.2 . . ?
C62 C63 H63A 120.2 . . ?
C65 C64 O6 115.5(6) . . ?
C65 C64 C63 119.4(5) . . ?
O6 C64 C63 125.1(6) . . ?
C64 C65 C66 120.3(6) . . ?
C64 C65 H65A 119.8 . . ?
C66 C65 H65A 119.8 . . ?
C65 C66 C61 121.8(5) . . ?
C65 C66 H66A 119.1 . . ?
C61 C66 H66A 119.1 . . ?
O6 C67 H67A 109.5 . . ?
O6 C67 H67B 109.5 . . ?
H67A C67 H67B 109.5 . . ?
O6 C67 H67C 109.5 . . ?
H67A C67 H67C 109.5 . . ?
H67B C67 H67C 109.5 . . ?
N8 C70 N7 121.0(5) . . ?
N8 C70 H70A 119.5 . . ?
N7 C70 H70A 119.5 . . ?
C76 C71 C72 117.4(5) . . ?
C76 C71 N7 124.4(5) . . ?
C72 C71 N7 118.1(5) . . ?
C73 C72 C71 121.7(6) . . ?
C73 C72 H72A 119.1 . . ?
C71 C72 H72A 119.1 . . ?
C74 C73 C72 119.7(6) . . ?
C74 C73 H73A 120.2 . . ?
C72 C73 H73A 120.2 . . ?
C73 C74 O7 124.6(6) . . ?
C73 C74 C75 119.6(5) . . ?
O7 C74 C75 115.8(6) . . ?
C76 C75 C74 120.6(6) . . ?
C76 C75 H75A 119.7 . . ?
C74 C75 H75A 119.7 . . ?
C75 C76 C71 120.9(5) . . ?
C75 C76 H76A 119.5 . . ?
C71 C76 H76A 119.5 . . ?
O7 C77 H77A 109.5 . . ?
O7 C77 H77B 109.5 . . ?
H77A C77 H77B 109.5 . . ?
O7 C77 H77C 109.5 . . ?
H77A C77 H77C 109.5 . . ?
H77B C77 H77C 109.5 . . ?
C86 C81 C82 116.7(5) . . ?
C86 C81 N8 124.9(5) . . ?
C82 C81 N8 118.2(5) . . ?
C83 C82 C81 121.6(6) . . ?
C83 C82 H82A 119.2 . . ?
C81 C82 H82A 119.2 . . ?
C84 C83 C82 120.0(6) . . ?
C84 C83 H83A 120.0 . . ?
C82 C83 H83A 120.0 . . ?
O8 C84 C85 124.9(6) . . ?
O8 C84 C83 115.7(6) . . ?
C85 C84 C83 119.2(5) . . ?
C84 C85 C86 120.1(5) . . ?
C84 C85 H85A 120.0 . . ?
C86 C85 H85A 120.0 . . ?
C85 C86 C81 122.2(5) . . ?
C85 C86 H86A 118.9 . . ?
C81 C86 H86A 118.9 . . ?
O8 C87 H87A 109.5 . . ?
O8 C87 H87B 109.5 . . ?
H87A C87 H87B 109.5 . . ?
O8 C87 H87C 109.5 . . ?
H87A C87 H87C 109.5 . . ?
H87B C87 H87C 109.5 . . ?
N9 C90 N10 120.1(5) . . ?
N9 C90 H90A 120.0 . . ?
N10 C90 H90A 120.0 . . ?
C92 C91 C96 118.5(5) . . ?
C92 C91 N9 120.0(5) . . ?
C96 C91 N9 121.4(5) . . ?
C91 C92 C93 121.2(5) . . ?
C91 C92 H92A 119.4 . . ?
C93 C92 H92A 119.4 . . ?
C94 C93 C92 119.3(6) . . ?
C94 C93 H93A 120.3 . . ?
C92 C93 H93A 120.3 . . ?
O9 C94 C93 124.7(7) . . ?
O9 C94 C95 115.8(6) . . ?
C93 C94 C95 119.5(6) . . ?
C94 C95 C96 120.7(6) . . ?
C94 C95 H95A 119.7 . . ?
C96 C95 H95A 119.7 . . ?
C95 C96 C91 120.8(6) . . ?
C95 C96 H96A 119.6 . . ?
C91 C96 H96A 119.6 . . ?
O9 C97 H97A 109.5 . . ?
O9 C97 H97B 109.5 . . ?
H97A C97 H97B 109.5 . . ?
O9 C97 H97C 109.5 . . ?
H97A C97 H97C 109.5 . . ?
H97B C97 H97C 109.5 . . ?
C106 C101 C102 119.3(5) . . ?
C106 C101 N10 120.6(5) . . ?
C102 C101 N10 120.0(5) . . ?
C103 C102 C101 119.7(6) . . ?
C103 C102 H10B 120.2 . . ?
C101 C102 H10B 120.2 . . ?
C102 C103 C104 121.0(6) . . ?
C102 C103 H10C 119.5 . . ?
C104 C103 H10C 119.5 . . ?
C105 C104 O10 125.7(6) . . ?
C105 C104 C103 119.4(6) . . ?
O10 C104 C103 114.9(6) . . ?
C104 C105 C106 120.2(6) . . ?
C104 C105 H10D 119.9 . . ?
C106 C105 H10D 119.9 . . ?
C101 C106 C105 120.5(6) . . ?
C101 C106 H10E 119.8 . . ?
C105 C106 H10E 119.8 . . ?
O10 C107 H10F 109.5 . . ?
O10 C107 H10G 109.5 . . ?
H10F C107 H10G 109.5 . . ?
O10 C107 H10H 109.5 . . ?
H10F C107 H10H 109.5 . . ?
H10G C107 H10H 109.5 . . ?
N12 C110 N11 120.8(5) . . ?
N12 C110 H11A 119.6 . . ?
N11 C110 H11A 119.6 . . ?
C112 C111 C116 116.9(5) . . ?
C112 C111 N11 118.8(5) . . ?
C116 C111 N11 124.2(5) . . ?
C111 C112 C113 122.0(5) . . ?
C111 C112 H11B 119.0 . . ?
C113 C112 H11B 119.0 . . ?
C114 C113 C112 119.9(5) . . ?
C114 C113 H11C 120.1 . . ?
C112 C113 H11C 120.1 . . ?
O11 C114 C113 125.2(5) . . ?
O11 C114 C115 115.6(5) . . ?
C113 C114 C115 119.2(5) . . ?
C116 C115 C114 120.2(5) . . ?
C116 C115 H11D 119.9 . . ?
C114 C115 H11D 119.9 . . ?
C115 C116 C111 121.8(5) . . ?
C115 C116 H11E 119.1 . . ?
C111 C116 H11E 119.1 . . ?
O11 C117 H11F 109.5 . . ?
O11 C117 H11G 109.5 . . ?
H11F C117 H11G 109.5 . . ?
O11 C117 H11H 109.5 . . ?
H11F C117 H11H 109.5 . . ?
H11G C117 H11H 109.5 . . ?
C126 C121 C122 118.8(5) . . ?
C126 C121 N12 122.6(5) . . ?
C122 C121 N12 118.4(5) . . ?
C123 C122 C121 120.7(6) . . ?
C123 C122 H12B 119.7 . . ?
C121 C122 H12B 119.7 . . ?
C124 C123 C122 119.7(6) . . ?
C124 C123 H12C 120.1 . . ?
C122 C123 H12C 120.1 . . ?
C123 C124 C125 120.3(6) . . ?
C123 C124 O12 124.7(7) . . ?
C125 C124 O12 115.0(7) . . ?
C124 C125 C126 120.0(6) . . ?
C124 C125 H12D 120.0 . . ?
C126 C125 H12D 120.0 . . ?
C121 C126 C125 120.4(6) . . ?
C121 C126 H12E 119.8 . . ?
C125 C126 H12E 119.8 . . ?
O12 C127 H12F 109.5 . . ?
O12 C127 H12G 109.5 . . ?
H12F C127 H12G 109.5 . . ?
O12 C127 H12H 109.5 . . ?
H12F C127 H12H 109.5 . . ?
H12G C127 H12H 109.5 . . ?
Cl1 C1S Cl2 112.5(5) . . ?
Cl1 C1S H1S1 109.1 . . ?
Cl2 C1S H1S1 109.1 . . ?
Cl1 C1S H1S2 109.1 . . ?
Cl2 C1S H1S2 109.1 . . ?
H1S1 C1S H1S2 107.8 . . ?
Cl3 C2S Cl4 113.1(8) . . ?
Cl3 C2S H2S1 109.0 . . ?
Cl4 C2S H2S1 109.0 . . ?
Cl3 C2S H2S2 109.0 . . ?
Cl4 C2S H2S2 109.0 . . ?
H2S1 C2S H2S2 107.8 . . ?
Cl6 C3S Cl5 109.2(8) . . ?
Cl6 C3S H3S1 109.8 . . ?
Cl5 C3S H3S1 109.8 . . ?
Cl6 C3S H3S2 109.8 . . ?
Cl5 C3S H3S2 109.8 . . ?
H3S1 C3S H3S2 108.3 . . ?

loop_
_geom_bond_atom_site_label_1
_geom_bond_atom_site_label_2
_geom_bond_distance
_geom_bond_site_symmetry_2
_geom_bond_publ_flag
Mo1 Mo2 2.1053(6) . ?
Mo1 N3 2.131(4) . ?
Mo1 O1 2.146(4) . ?
Mo1 N5 2.166(4) . ?
Mo1 N1 2.170(4) . ?
Mo2 N4 2.121(4) . ?
Mo2 O1 2.145(4) 2_675 ?
Mo2 N2 2.152(4) . ?
Mo2 N6 2.155(4) . ?
Mo3 Mo4 2.1058(6) . ?
Mo3 O2 2.130(4) 2_666 ?
Mo3 N9 2.139(4) . ?
Mo3 N11 2.149(4) . ?
Mo3 N7 2.156(4) . ?
Mo4 N10 2.122(4) . ?
Mo4 O2 2.135(4) . ?
Mo4 N12 2.141(4) . ?
Mo4 N8 2.153(4) . ?
N1 C10 1.328(6) . ?
N1 C11 1.452(4) . ?
N2 C10 1.332(6) . ?
N2 C21 1.414(6) . ?
N3 C30 1.323(6) . ?
N3 C31 1.423(6) . ?
N4 C30 1.318(6) . ?
N4 C41 1.440(6) . ?
N5 C50 1.330(6) . ?
N5 C51 1.427(6) . ?
N6 C50 1.320(6) . ?
N6 C61 1.424(6) . ?
N7 C70 1.330(7) . ?
N7 C71 1.421(6) . ?
N8 C70 1.330(7) . ?
N8 C81 1.418(6) . ?
N9 C90 1.306(7) . ?
N9 C91 1.436(6) . ?
N10 C90 1.331(7) . ?
N10 C101 1.421(7) . ?
N11 C110 1.336(6) . ?
N11 C111 1.427(6) . ?
N12 C110 1.312(6) . ?
N12 C121 1.429(6) . ?
O22 C27 1.355(10) . ?
O22 C24 1.370(7) . ?
O3 C34 1.384(7) . ?
O3 C37 1.399(9) . ?
O4 C44 1.377(6) . ?
O4 C47 1.422(7) . ?
O5 C54 1.375(8) . ?
O5 C57 1.560(14) . ?
O6 C64 1.377(7) . ?
O6 C67 1.422(9) . ?
O7 C74 1.376(6) . ?
O7 C77 1.445(8) . ?
O8 C84 1.371(7) . ?
O8 C87 1.405(9) . ?
O9 C94 1.373(7) . ?
O9 C97 1.399(10) . ?
O10 C104 1.383(7) . ?
O10 C107 1.390(9) . ?
O11 C114 1.369(7) . ?
O11 C117 1.400(8) . ?
O12 C124 1.387(7) . ?
O12 C127 1.426(10) . ?
O1 Mo2 2.145(4) 2_675 ?
O2 Mo3 2.130(4) 2_666 ?
C10 H10A 0.9400 . ?
C11 C12 1.3900 . ?
C11 C16 1.3900 . ?
C12 C13 1.3900 . ?
C12 H12 0.9400 . ?
C13 C14 1.3900 . ?
C13 H13 0.9400 . ?
C14 C15 1.3900 . ?
C14 O21A 1.394(9) . ?
C14 O21 1.417(7) . ?
C15 C16 1.3900 . ?
C15 H15 0.9400 . ?
C16 H16 0.9400 . ?
O21 C17 1.418(9) . ?
C17 H17D 0.9700 . ?
C17 H17E 0.9700 . ?
C17 H17F 0.9700 . ?
O21A C17A 1.415(10) . ?
C17A H17A 0.9700 . ?
C17A H17B 0.9700 . ?
C17A H17C 0.9700 . ?
C21 C26 1.373(7) . ?
C21 C22 1.385(7) . ?
C22 C23 1.374(8) . ?
C22 H22B 0.9400 . ?
C23 C24 1.345(10) . ?
C23 H23A 0.9400 . ?
C24 C25 1.385(9) . ?
C25 C26 1.386(7) . ?
C25 H25A 0.9400 . ?
C26 H26A 0.9400 . ?
C27 H27A 0.9700 . ?
C27 H27B 0.9700 . ?
C27 H27C 0.9700 . ?
C30 H30A 0.9400 . ?
C31 C36 1.382(7) . ?
C31 C32 1.386(7) . ?
C32 C33 1.386(8) . ?
C32 H32A 0.9400 . ?
C33 C34 1.386(9) . ?
C33 H33A 0.9400 . ?
C34 C35 1.373(9) . ?
C35 C36 1.397(7) . ?
C35 H35A 0.9400 . ?
C36 H36A 0.9400 . ?
C37 H37A 0.9700 . ?
C37 H37B 0.9700 . ?
C37 H37C 0.9700 . ?
C41 C42 1.379(7) . ?
C41 C46 1.381(7) . ?
C42 C43 1.384(7) . ?
C42 H42A 0.9400 . ?
C43 C44 1.376(8) . ?
C43 H43A 0.9400 . ?
C44 C45 1.396(7) . ?
C45 C46 1.389(7) . ?
C45 H45A 0.9400 . ?
C46 H46A 0.9400 . ?
C47 H47A 0.9700 . ?
C47 H47B 0.9700 . ?
C47 H47C 0.9700 . ?
C50 H50A 0.9400 . ?
C51 C56 1.381(9) . ?
C51 C52 1.402(8) . ?
C52 C53 1.391(9) . ?
C52 H52A 0.9400 . ?
C53 C54 1.409(13) . ?
C53 H53A 0.9400 . ?
C54 C55 1.342(13) . ?
C55 C56 1.387(8) . ?
C55 H55A 0.9400 . ?
C56 H56A 0.9400 . ?
C57 H57A 0.9700 . ?
C57 H57B 0.9700 . ?
C57 H57C 0.9700 . ?
C61 C62 1.382(7) . ?
C61 C66 1.396(7) . ?
C62 C63 1.400(8) . ?
C62 H62A 0.9400 . ?
C63 C64 1.378(9) . ?
C63 H63A 0.9400 . ?
C64 C65 1.376(9) . ?
C65 C66 1.385(8) . ?
C65 H65A 0.9400 . ?
C66 H66A 0.9400 . ?
C67 H67A 0.9700 . ?
C67 H67B 0.9700 . ?
C67 H67C 0.9700 . ?
C70 H70A 0.9400 . ?
C71 C76 1.390(7) . ?
C71 C72 1.396(8) . ?
C72 C73 1.391(7) . ?
C72 H72A 0.9400 . ?
C73 C74 1.367(8) . ?
C73 H73A 0.9400 . ?
C74 C75 1.392(9) . ?
C75 C76 1.379(7) . ?
C75 H75A 0.9400 . ?
C76 H76A 0.9400 . ?
C77 H77A 0.9700 . ?
C77 H77B 0.9700 . ?
C77 H77C 0.9700 . ?
C81 C86 1.390(7) . ?
C81 C82 1.396(8) . ?
C82 C83 1.394(8) . ?
C82 H82A 0.9400 . ?
C83 C84 1.387(9) . ?
C83 H83A 0.9400 . ?
C84 C85 1.381(8) . ?
C85 C86 1.386(8) . ?
C85 H85A 0.9400 . ?
C86 H86A 0.9400 . ?
C87 H87A 0.9700 . ?
C87 H87B 0.9700 . ?
C87 H87C 0.9700 . ?
C90 H90A 0.9400 . ?
C91 C92 1.373(8) . ?
C91 C96 1.384(8) . ?
C92 C93 1.409(8) . ?
C92 H92A 0.9400 . ?
C93 C94 1.376(9) . ?
C93 H93A 0.9400 . ?
C94 C95 1.378(10) . ?
C95 C96 1.382(8) . ?
C95 H95A 0.9400 . ?
C96 H96A 0.9400 . ?
C97 H97A 0.9700 . ?
C97 H97B 0.9700 . ?
C97 H97C 0.9700 . ?
C101 C106 1.379(8) . ?
C101 C102 1.401(8) . ?
C102 C103 1.378(8) . ?
C102 H10B 0.9400 . ?
C103 C104 1.389(9) . ?
C103 H10C 0.9400 . ?
C104 C105 1.374(9) . ?
C105 C106 1.397(8) . ?
C105 H10D 0.9400 . ?
C106 H10E 0.9400 . ?
C107 H10F 0.9700 . ?
C107 H10G 0.9700 . ?
C107 H10H 0.9700 . ?
C110 H11A 0.9400 . ?
C111 C112 1.388(7) . ?
C111 C116 1.391(7) . ?
C112 C113 1.390(8) . ?
C112 H11B 0.9400 . ?
C113 C114 1.374(8) . ?
C113 H11C 0.9400 . ?
C114 C115 1.390(8) . ?
C115 C116 1.377(7) . ?
C115 H11D 0.9400 . ?
C116 H11E 0.9400 . ?
C117 H11F 0.9700 . ?
C117 H11G 0.9700 . ?
C117 H11H 0.9700 . ?
C121 C126 1.382(8) . ?
C121 C122 1.391(8) . ?
C122 C123 1.388(8) . ?
C122 H12B 0.9400 . ?
C123 C124 1.369(10) . ?
C123 H12C 0.9400 . ?
C124 C125 1.383(10) . ?
C125 C126 1.385(8) . ?
C125 H12D 0.9400 . ?
C126 H12E 0.9400 . ?
C127 H12F 0.9700 . ?
C127 H12G 0.9700 . ?
C127 H12H 0.9700 . ?
Cl1 C1S 1.748(8) . ?
C1S Cl2 1.765(8) . ?
C1S H1S1 0.9800 . ?
C1S H1S2 0.9800 . ?
Cl4 C2S 1.742(9) . ?
C2S Cl3 1.723(9) . ?
C2S H2S1 0.9800 . ?
C2S H2S2 0.9800 . ?
Cl6 C3S 1.772(10) . ?
C3S Cl5 1.793(10) . ?
C3S H3S1 0.9800 . ?
C3S H3S2 0.9800 . ?
